data_4510184
loop_
_publ_author_name
'Pham, Phuong-Truc T.'
'Bader, Mamoun M.'

_publ_section_title
;
 Inter- and Intramolecular Interactions in Some Bromo- and
 Tricyanovinyl-Substituted Thiophenes and Ethylenedioxythiophenes
;
_journal_issue 3
_journal_name_full 'Crystal Growth &amp; Design'
_journal_page_first 916
_journal_paper_doi 10.1021/cg401513n
_journal_volume 14
_journal_year 2014
_chemical_formula_moiety 'C12 H6 Br2 S3'
_chemical_formula_sum 'C12 H6 Br2 S3'
_chemical_formula_weight 406.17
_chemical_name_common 03157
_chemical_name_systematic
; 
 ? 
;
_space_group_IT_number 27
_symmetry_cell_setting orthorhombic
_symmetry_space_group_name_Hall 'P 2 -2c'
_symmetry_space_group_name_H-M 'P c c 2'
_atom_sites_solution_hydrogens geom
_atom_sites_solution_primary direct
_atom_sites_solution_secondary difmap
_audit_creation_method SHELXL-97
_cell_angle_alpha 90.00
_cell_angle_beta 90.00
_cell_angle_gamma 90.00
_cell_formula_units_Z 4
_cell_length_a 7.622(2)
_cell_length_b 30.003(6)
_cell_length_c 5.884(1)
_cell_measurement_reflns_used 903
_cell_measurement_temperature 173(2)
_cell_volume 1345.6(5)
_computing_cell_refinement 'SAINT, Bruker'
_computing_data_collection 'SMART, Bruker'
_computing_data_reduction 'SAINT, Bruker'
_computing_molecular_graphics 'SHELXTL, Bruker'
_computing_structure_refinement SHELXL-97
_computing_structure_solution SHELXS-97
_diffrn_ambient_temperature 173(2)
_diffrn_measured_fraction_theta_full 0.994
_diffrn_measured_fraction_theta_max 0.994
_diffrn_measurement_device_type 'Siemens SMART Platform CCD'
_diffrn_measurement_method 'area detector, omega scans'
_diffrn_radiation_monochromator graphite
_diffrn_radiation_source 'normal-focus sealed tube'
_diffrn_radiation_type MoK\a
_diffrn_radiation_wavelength 0.71073
_diffrn_reflns_av_R_equivalents 0.0345
_diffrn_reflns_av_sigmaI/netI 0.0368
_diffrn_reflns_limit_h_max 9
_diffrn_reflns_limit_h_min -9
_diffrn_reflns_limit_k_max 38
_diffrn_reflns_limit_k_min -38
_diffrn_reflns_limit_l_max 7
_diffrn_reflns_limit_l_min -7
_diffrn_reflns_number 9565
_diffrn_reflns_theta_full 27.52
_diffrn_reflns_theta_max 27.52
_diffrn_reflns_theta_min 2.67
_exptl_absorpt_coefficient_mu 6.462
_exptl_absorpt_correction_T_max 1.000000
_exptl_absorpt_correction_T_min 0.388620
_exptl_absorpt_correction_type multi-scan
_exptl_absorpt_process_details 'SADABS, R. Blessing, 1995'
_exptl_crystal_colour 'pale yellow'
_exptl_crystal_density_diffrn 2.005
_exptl_crystal_density_method 'not measured'
_exptl_crystal_description plate
_exptl_crystal_F_000 784
_exptl_crystal_size_max 0.37
_exptl_crystal_size_mid 0.24
_exptl_crystal_size_min 0.10
_refine_diff_density_max 1.245
_refine_diff_density_min -0.585
_refine_diff_density_rms 0.129
_refine_ls_abs_structure_details 'Flack H D (1983), Acta Cryst. A39, 876-881'
_refine_ls_abs_structure_Flack 0.386(18)
_refine_ls_extinction_method none
_refine_ls_goodness_of_fit_ref 1.029
_refine_ls_hydrogen_treatment riding
_refine_ls_matrix_type full
_refine_ls_number_parameters 155
_refine_ls_number_reflns 3045
_refine_ls_number_restraints 1
_refine_ls_restrained_S_all 1.029
_refine_ls_R_factor_all 0.0583
_refine_ls_R_factor_gt 0.0527
_refine_ls_shift/su_max 0.001
_refine_ls_shift/su_mean 0.000
_refine_ls_structure_factor_coef Fsqd
_refine_ls_weighting_details 'calc w=1/[\s^2^(Fo^2^)+(0.0417P)^2^+8.0013P] where P=(Fo^2^+2Fc^2^)/3'
_refine_ls_weighting_scheme calc
_refine_ls_wR_factor_gt 0.1144
_refine_ls_wR_factor_ref 0.1169
_reflns_number_gt 2818
_reflns_number_total 3045
_reflns_threshold_expression >2sigma(I)
_cod_data_source_file cg401513n_si_009.cif
_cod_data_source_block 03157
_cod_original_cell_volume 1345.5(5)
_cod_original_sg_symbol_H-M Pcc2
_cod_database_code 4510184

loop_
_symmetry_equiv_pos_as_xyz
'x, y, z'
'-x, -y, z'
'x, -y, z+1/2'
'-x, y, z+1/2'

loop_
_atom_site_label
_atom_site_type_symbol
_atom_site_fract_x
_atom_site_fract_y
_atom_site_fract_z
_atom_site_U_iso_or_equiv
_atom_site_adp_type
_atom_site_occupancy
_atom_site_symmetry_multiplicity
_atom_site_calc_flag
_atom_site_refinement_flags
Br1 Br 0.69877(10) 0.96043(2) 1.02236(11) 0.0374(2) Uani 1 1 d .
Br2 Br 0.71130(14) 0.54013(3) 0.07094(14) 0.0533(3) Uani 1 1 d .
S1 S 0.6713(2) 0.86006(5) 0.9031(3) 0.0270(4) Uani 1 1 d .
S2 S 0.8182(2) 0.76622(5) 0.3646(3) 0.0231(3) Uani 1 1 d .
S3 S 0.6749(2) 0.62434(5) 0.3756(3) 0.0278(3) Uani 1 1 d .
C1 C 0.7414(9) 0.9125(2) 0.8293(11) 0.0250(14) Uani 1 1 d .
C2 C 0.8279(9) 0.9123(2) 0.6258(13) 0.0285(14) Uani 1 1 d .
H2 H 0.8762 0.9383 0.5578 0.034 Uiso 1 1 calc R
C3 C 0.8378(8) 0.8698(2) 0.5285(12) 0.0241(12) Uani 1 1 d .
H3 H 0.8938 0.8642 0.3870 0.029 Uiso 1 1 calc R
C4 C 0.7597(8) 0.8369(2) 0.6548(10) 0.0215(13) Uani 1 1 d .
C5 C 0.7361(8) 0.7909(2) 0.6122(11) 0.0167(12) Uani 1 1 d .
C6 C 0.6539(8) 0.75932(19) 0.7415(10) 0.0189(12) Uani 1 1 d .
H6 H 0.6007 0.7659 0.8836 0.023 Uiso 1 1 calc R
C7 C 0.6546(8) 0.7166(2) 0.6470(11) 0.0199(13) Uani 1 1 d .
H7 H 0.6018 0.6916 0.7182 0.024 Uiso 1 1 calc R
C8 C 0.7394(8) 0.7144(2) 0.4404(12) 0.0189(13) Uani 1 1 d .
C9 C 0.7621(8) 0.67574(19) 0.2975(10) 0.0172(12) Uani 1 1 d .
C10 C 0.8469(8) 0.6726(2) 0.0931(11) 0.0237(13) Uani 1 1 d .
H10 H 0.9040 0.6971 0.0230 0.028 Uiso 1 1 calc R
C11 C 0.8418(8) 0.6291(2) -0.0052(12) 0.0247(13) Uani 1 1 d .
H11 H 0.8922 0.6215 -0.1478 0.030 Uiso 1 1 calc R
C12 C 0.7552(10) 0.6000(2) 0.1323(12) 0.0268(14) Uani 1 1 d .

loop_
_atom_site_aniso_label
_atom_site_aniso_U_11
_atom_site_aniso_U_22
_atom_site_aniso_U_33
_atom_site_aniso_U_23
_atom_site_aniso_U_13
_atom_site_aniso_U_12
Br1 0.0444(4) 0.0318(4) 0.0359(5) -0.0089(4) 0.0052(4) 0.0053(3)
Br2 0.0818(7) 0.0273(4) 0.0509(7) -0.0101(4) 0.0046(5) -0.0078(4)
S1 0.0314(8) 0.0278(8) 0.0217(8) -0.0020(7) 0.0079(7) -0.0026(7)
S2 0.0251(7) 0.0259(7) 0.0185(7) 0.0007(6) 0.0042(7) -0.0030(6)
S3 0.0337(8) 0.0237(7) 0.0261(8) 0.0011(7) 0.0066(7) -0.0046(6)
C1 0.027(3) 0.025(3) 0.023(3) -0.003(3) -0.006(3) 0.002(2)
C2 0.023(3) 0.029(3) 0.033(4) 0.008(3) -0.003(3) -0.002(3)
C3 0.027(3) 0.025(3) 0.020(3) 0.005(3) 0.006(3) 0.001(2)
C4 0.019(3) 0.029(3) 0.016(3) -0.001(2) -0.001(2) 0.004(3)
C5 0.012(3) 0.026(3) 0.012(3) -0.004(2) -0.003(2) -0.001(2)
C6 0.019(3) 0.020(3) 0.018(3) 0.001(2) -0.001(2) -0.001(2)
C7 0.011(3) 0.027(3) 0.022(3) 0.006(3) -0.001(2) 0.000(2)
C8 0.014(3) 0.017(3) 0.025(3) 0.010(2) 0.004(2) -0.002(2)
C9 0.016(3) 0.014(3) 0.022(3) 0.000(2) -0.001(2) 0.002(2)
C10 0.020(3) 0.031(3) 0.021(3) 0.002(3) -0.001(2) 0.002(2)
C11 0.027(3) 0.024(3) 0.023(3) -0.006(3) 0.005(3) 0.006(2)
C12 0.035(4) 0.021(3) 0.024(3) -0.006(3) 0.000(3) -0.004(3)

loop_
_atom_type_symbol
_atom_type_description
_atom_type_scat_dispersion_real
_atom_type_scat_dispersion_imag
_atom_type_scat_source
C C 0.0033 0.0016 'International Tables Vol C Tables 4.2.6.8 and 6.1.1.4'
H H 0.0000 0.0000 'International Tables Vol C Tables 4.2.6.8 and 6.1.1.4'
S S 0.1246 0.1234 'International Tables Vol C Tables 4.2.6.8 and 6.1.1.4'
Br Br -0.2901 2.4595 'International Tables Vol C Tables 4.2.6.8 and 6.1.1.4'

loop_
_geom_angle_atom_site_label_1
_geom_angle_atom_site_label_2
_geom_angle_atom_site_label_3
_geom_angle
C1 S1 C4 91.8(3)
C8 S2 C5 92.4(3)
C12 S3 C9 91.2(3)
C2 C1 S1 111.6(5)
C2 C1 Br1 128.4(6)
S1 C1 Br1 119.9(4)
C1 C2 C3 112.8(6)
C1 C2 H2 123.6
C3 C2 H2 123.6
C4 C3 C2 114.2(6)
C4 C3 H3 122.9
C2 C3 H3 122.9
C3 C4 C5 131.4(6)
C3 C4 S1 109.6(5)
C5 C4 S1 119.0(5)
C6 C5 C4 129.5(6)
C6 C5 S2 109.6(5)
C4 C5 S2 121.0(5)
C5 C6 C7 114.3(6)
C5 C6 H6 122.8
C7 C6 H6 122.8
C8 C7 C6 113.5(6)
C8 C7 H7 123.3
C6 C7 H7 123.3
C7 C8 C9 127.6(6)
C7 C8 S2 110.3(5)
C9 C8 S2 122.1(5)
C10 C9 C8 128.7(6)
C10 C9 S3 110.6(5)
C8 C9 S3 120.8(4)
C9 C10 C11 114.0(6)
C9 C10 H10 123.0
C11 C10 H10 123.0
C12 C11 C10 111.0(6)
C12 C11 H11 124.5
C10 C11 H11 124.5
C11 C12 S3 113.2(5)
C11 C12 Br2 126.3(5)
S3 C12 Br2 120.5(4)

loop_
_geom_bond_atom_site_label_1
_geom_bond_atom_site_label_2
_geom_bond_distance
Br1 C1 1.862(7)
Br2 C12 1.861(6)
S1 C1 1.717(7)
S1 C4 1.752(6)
S2 C8 1.726(6)
S2 C5 1.750(7)
S3 C12 1.720(7)
S3 C9 1.741(6)
C1 C2 1.367(10)
C2 C3 1.400(10)
C2 H2 0.9500
C3 C4 1.371(9)
C3 H3 0.9500
C4 C5 1.417(8)
C5 C6 1.366(9)
C6 C7 1.396(8)
C6 H6 0.9500
C7 C8 1.379(9)
C7 H7 0.9500
C8 C9 1.443(8)
C9 C10 1.368(9)
C10 C11 1.427(9)
C10 H10 0.9500
C11 C12 1.363(10)
C11 H11 0.9500

loop_
_geom_torsion_atom_site_label_1
_geom_torsion_atom_site_label_2
_geom_torsion_atom_site_label_3
_geom_torsion_atom_site_label_4
_geom_torsion
C4 S1 C1 C2 0.0(5)
C4 S1 C1 Br1 -179.1(4)
S1 C1 C2 C3 0.0(8)
Br1 C1 C2 C3 179.0(5)
C1 C2 C3 C4 0.0(9)
C2 C3 C4 C5 177.3(7)
C2 C3 C4 S1 0.0(7)
C1 S1 C4 C3 0.0(5)
C1 S1 C4 C5 -177.7(5)
C3 C4 C5 C6 -178.5(7)
S1 C4 C5 C6 -1.4(9)
C3 C4 C5 S2 1.7(10)
S1 C4 C5 S2 178.8(3)
C8 S2 C5 C6 0.2(5)
C8 S2 C5 C4 -180.0(5)
C4 C5 C6 C7 179.9(6)
S2 C5 C6 C7 -0.3(7)
C5 C6 C7 C8 0.3(8)
C6 C7 C8 C9 -179.3(6)
C6 C7 C8 S2 -0.1(7)
C5 S2 C8 C7 -0.1(5)
C5 S2 C8 C9 179.2(5)
C7 C8 C9 C10 -179.4(6)
S2 C8 C9 C10 1.5(10)
C7 C8 C9 S3 1.1(9)
S2 C8 C9 S3 -178.0(4)
C12 S3 C9 C10 0.2(5)
C12 S3 C9 C8 179.7(5)
C8 C9 C10 C11 -178.9(6)
S3 C9 C10 C11 0.6(7)
C9 C10 C11 C12 -1.3(8)
C10 C11 C12 S3 1.5(8)
C10 C11 C12 Br2 178.4(5)
C9 S3 C12 C11 -1.0(6)
C9 S3 C12 Br2 -178.1(5)
